data_7048770
loop_
_publ_author_name
'Petrus, R.'
'Dr\;ag-Jarz\;abek, A'
'Utko, J.'
'Lis, T.'
'Sobota, P.'

_publ_section_title
;
 Transformation of molecular compounds with Ba(Sr)/Al/Si and Ca(Sr,
 Ba)/Ti(Zr, Hf)/Si heteroelements as new efficient route to metal silicate
 materials.
;
_journal_issue 13
_journal_name_full 'Dalton transactions (Cambridge, England : 2003)'
_journal_page_first 4283
_journal_page_last 4298
_journal_paper_doi 10.1039/c8dt03796e
_journal_volume 48
_journal_year 2019
_chemical_formula_moiety 'C96 H120 Ca2 Hf2 O22 Si4, 2(C7 H8), 2(H2 O)'
_chemical_formula_sum 'C110 H140 Ca2 Hf2 O24 Si4'
_chemical_formula_weight 2395.71
_space_group_crystal_system triclinic
_space_group_IT_number 2
_space_group_name_Hall '-P 1'
_space_group_name_H-M_alt 'P -1'
_symmetry_space_group_name_Hall '-P 1'
_symmetry_space_group_name_H-M 'P -1'
_atom_sites_solution_hydrogens mixed
_audit_creation_method SHELXL-2014/7
_audit_update_record
;
2019-01-09 deposited with the CCDC.
2019-01-25 downloaded from the CCDC.
;
_cell_angle_alpha 100.03(2)
_cell_angle_beta 102.58(3)
_cell_angle_gamma 112.84(3)
_cell_formula_units_Z 1
_cell_length_a 11.394(4)
_cell_length_b 14.120(4)
_cell_length_c 19.167(5)
_cell_measurement_reflns_used 8935
_cell_measurement_temperature 80(2)
_cell_measurement_theta_max 30.6772
_cell_measurement_theta_min 2.8702
_cell_volume 2656.4(17)
_computing_cell_refinement 'CrysAlis PRO (Agilent, 2011)'
_computing_data_collection 'CrysAlis PRO (Agilent, 2011)'
_computing_data_reduction 'CrysAlis PRO (Agilent, 2011)'
_computing_molecular_graphics 'DIAMOND  (Brandenburg, 2007)'
_computing_publication_material 'SHELXL-2014/7 (Sheldrick, 2014)'
_computing_structure_refinement 'SHELXL-2014/7 (Sheldrick, 2014)'
_computing_structure_solution 'SHELXS-2014/7 (Sheldrick, 2014)'
_diffrn_ambient_temperature 80(2)
_diffrn_measured_fraction_theta_full 0.979
_diffrn_measured_fraction_theta_max 0.979
_diffrn_measurement_device_type 'Xcalibur Ruby'
_diffrn_measurement_method \w
_diffrn_radiation_monochromator graphite
_diffrn_radiation_source 'Enhance (Mo) X-ray Source'
_diffrn_radiation_type MoK\a
_diffrn_radiation_wavelength 0.71073
_diffrn_reflns_av_R_equivalents 0.0361
_diffrn_reflns_av_unetI/netI 0.0579
_diffrn_reflns_Laue_measured_fraction_full 0.979
_diffrn_reflns_Laue_measured_fraction_max 0.979
_diffrn_reflns_limit_h_max 13
_diffrn_reflns_limit_h_min -13
_diffrn_reflns_limit_k_max 17
_diffrn_reflns_limit_k_min -17
_diffrn_reflns_limit_l_max 13
_diffrn_reflns_limit_l_min -23
_diffrn_reflns_number 17022
_diffrn_reflns_point_group_measured_fraction_full 0.979
_diffrn_reflns_point_group_measured_fraction_max 0.979
_diffrn_reflns_theta_full 25.499
_diffrn_reflns_theta_max 25.499
_diffrn_reflns_theta_min 2.876
_exptl_absorpt_coefficient_mu 2.167
_exptl_absorpt_correction_T_max 0.785
_exptl_absorpt_correction_T_min 0.673
_exptl_absorpt_correction_type analytical
_exptl_absorpt_process_details
;
CrysAlisPro, Agilent Technologies,
Version 1.171.36.28 (release 01-02-2013 CrysAlis171 .NET)
(compiled Feb  1 2013,16:14:44)
Analytical numeric absorption correction using a multifaceted crystal
model based on expressions derived by R.C. Clark & J.S. Reid.
(Clark, R. C. & Reid, J. S. (1995). Acta Cryst. A51, 887-897)
;
_exptl_crystal_colour colourless
_exptl_crystal_density_diffrn 1.498
_exptl_crystal_description needle
_exptl_crystal_F_000 1232
_exptl_crystal_size_max 0.260
_exptl_crystal_size_mid 0.160
_exptl_crystal_size_min 0.130
_refine_diff_density_max 3.660
_refine_diff_density_min -1.899
_refine_diff_density_rms 0.147
_refine_ls_extinction_method none
_refine_ls_goodness_of_fit_ref 1.069
_refine_ls_hydrogen_treatment constr
_refine_ls_matrix_type full
_refine_ls_number_parameters 642
_refine_ls_number_reflns 9682
_refine_ls_number_restraints 7
_refine_ls_restrained_S_all 1.074
_refine_ls_R_factor_all 0.0553
_refine_ls_R_factor_gt 0.0494
_refine_ls_shift/su_max 0.002
_refine_ls_shift/su_mean 0.000
_refine_ls_structure_factor_coef Fsqd
_refine_ls_weighting_details 'w=1/[\s^2^(Fo^2^)+(0.0615P)^2^+8.9206P] where P=(Fo^2^+2Fc^2^)/3'
_refine_ls_weighting_scheme calc
_refine_ls_wR_factor_gt 0.1206
_refine_ls_wR_factor_ref 0.1247
_reflns_Friedel_coverage 0.000
_reflns_number_gt 8831
_reflns_number_total 9682
_reflns_threshold_expression 'I > 2\s(I)'
_cod_data_source_file c8dt03796e2.cif
_cod_data_source_block 8x2C7H8x2H2O
_cod_depositor_comments 'Adding full bibliography for 7048765--7048774.cif.'
_cod_database_code 7048770
_shelx_shelxl_version_number 2014/7
_shelx_space_group_comment
;
The symmetry employed for this shelxl refinement is uniquely defined
by the following loop, which should always be used as a source of
symmetry information in preference to the above space-group names.
They are only intended as comments.
;
_shelx_estimated_absorpt_t_min 0.603
_shelx_estimated_absorpt_t_max 0.766

loop_
_space_group_symop_operation_xyz
'x, y, z'
'-x, -y, -z'

loop_
_atom_site_label
_atom_site_type_symbol
_atom_site_fract_x
_atom_site_fract_y
_atom_site_fract_z
_atom_site_U_iso_or_equiv
_atom_site_adp_type
_atom_site_occupancy
_atom_site_site_symmetry_order
_atom_site_calc_flag
_atom_site_refinement_flags_posn
_atom_site_refinement_flags_adp
_atom_site_refinement_flags_occupancy
_atom_site_disorder_assembly
_atom_site_disorder_group
Hf1 Hf 0.54713(2) 0.12709(2) 0.66227(2) 0.01798(9) Uani 1 1 d . . . . .
Ca1 Ca 0.33249(11) 0.00009(9) 0.46860(6) 0.0188(2) Uani 1 1 d . . . . .
O3 O 0.5578(4) 0.1182(3) 0.5502(2) 0.0178(8) Uani 1 1 d . . . . .
H3 H 0.6042 0.1799 0.5480 0.027 Uiso 1 1 calc R U . . .
O1 O 0.5144(4) 0.0957(3) 0.7556(2) 0.0247(9) Uani 1 1 d . . . . .
Si1 Si 0.51001(16) 0.06620(12) 0.83263(8) 0.0193(3) Uani 1 1 d . . . . .
C1A C 0.4193(6) 0.1292(4) 0.8804(3) 0.0227(12) Uani 1 1 d . . . . .
C2A C 0.4590(7) 0.1719(5) 0.9574(3) 0.0325(15) Uani 1 1 d . . . . .
H2A H 0.5369 0.1713 0.9872 0.039 Uiso 1 1 calc R U . . .
C3A C 0.3891(8) 0.2155(6) 0.9924(4) 0.0429(18) Uani 1 1 d . . . . .
H3A H 0.4183 0.2429 1.0452 0.051 Uiso 1 1 calc R U . . .
C4A C 0.2789(8) 0.2188(5) 0.9505(5) 0.0446(19) Uani 1 1 d . . . . .
H4A H 0.2318 0.2497 0.9742 0.054 Uiso 1 1 calc R U . . .
C5A C 0.2349(7) 0.1776(6) 0.8741(5) 0.055(2) Uani 1 1 d . . . . .
H5A H 0.1572 0.1793 0.8450 0.066 Uiso 1 1 calc R U . . .
C6A C 0.3052(7) 0.1331(5) 0.8395(4) 0.0418(18) Uani 1 1 d . . . . .
H6A H 0.2743 0.1047 0.7867 0.050 Uiso 1 1 calc R U . . .
C1B C 0.4199(6) -0.0821(5) 0.8159(3) 0.0257(13) Uani 1 1 d . . . . .
C2B C 0.3551(7) -0.1255(5) 0.8637(4) 0.0380(16) Uani 1 1 d . . . . .
H2B H 0.3497 -0.0790 0.9039 0.046 Uiso 1 1 calc R U . . .
C3B C 0.2972(8) -0.2354(6) 0.8548(4) 0.048(2) Uani 1 1 d . . . . .
H3B H 0.2564 -0.2625 0.8899 0.057 Uiso 1 1 calc R U . . .
C4B C 0.2988(8) -0.3041(6) 0.7965(5) 0.056(2) Uani 1 1 d . . . . .
H4B H 0.2625 -0.3788 0.7915 0.067 Uiso 1 1 calc R U . . .
C5B C 0.3545(9) -0.2634(6) 0.7442(6) 0.066(3) Uani 1 1 d . . . . .
H5B H 0.3506 -0.3110 0.7012 0.079 Uiso 1 1 calc R U . . .
C6B C 0.4160(8) -0.1528(5) 0.7547(5) 0.052(2) Uani 1 1 d . . . . .
H6B H 0.4558 -0.1258 0.7192 0.062 Uiso 1 1 calc R U . . .
C1C C 0.6833(6) 0.1152(5) 0.8987(3) 0.0221(12) Uani 1 1 d . . . . .
C2C C 0.7935(6) 0.2009(5) 0.8942(4) 0.0286(14) Uani 1 1 d . . . . .
H2C H 0.7815 0.2331 0.8553 0.034 Uiso 1 1 calc R U . . .
C3C C 0.9192(7) 0.2396(5) 0.9449(4) 0.0326(15) Uani 1 1 d . . . . .
H3C H 0.9924 0.2983 0.9409 0.039 Uiso 1 1 calc R U . . .
C4C C 0.9397(7) 0.1935(6) 1.0016(4) 0.0387(16) Uani 1 1 d . . . . .
H4C H 1.0263 0.2205 1.0368 0.046 Uiso 1 1 calc R U . . .
C5C C 0.8328(7) 0.1083(7) 1.0060(4) 0.0454(19) Uani 1 1 d . . . . .
H5C H 0.8461 0.0758 1.0446 0.054 Uiso 1 1 calc R U . . .
C6C C 0.7053(7) 0.0684(6) 0.9551(4) 0.0349(15) Uani 1 1 d . . . . .
H6C H 0.6330 0.0089 0.9590 0.042 Uiso 1 1 calc R U . . .
O2 O 0.7200(4) 0.2650(3) 0.7151(2) 0.0216(8) Uani 1 1 d . . . . .
Si2 Si 0.80505(16) 0.39186(12) 0.75472(8) 0.0210(3) Uani 1 1 d . . . . .
C1D C 0.8289(6) 0.4624(4) 0.6801(3) 0.0265(13) Uani 1 1 d . . . . .
C2D C 0.7192(8) 0.4525(5) 0.6267(4) 0.0375(16) Uani 1 1 d . . . . .
H2D H 0.6323 0.4128 0.6296 0.045 Uiso 1 1 calc R U . . .
C3D C 0.7305(9) 0.4981(5) 0.5686(4) 0.046(2) Uani 1 1 d . . . . .
H3D H 0.6522 0.4903 0.5332 0.055 Uiso 1 1 calc R U . . .
C4D C 0.8541(10) 0.5545(6) 0.5621(4) 0.060(3) Uani 1 1 d . . . . .
H4D H 0.8625 0.5852 0.5221 0.072 Uiso 1 1 calc R U . . .
C5D C 0.9662(10) 0.5657(7) 0.6150(5) 0.072(3) Uani 1 1 d . . . . .
H5D H 1.0528 0.6044 0.6113 0.086 Uiso 1 1 calc R U . . .
C6D C 0.9530(9) 0.5204(6) 0.6739(5) 0.053(2) Uani 1 1 d . . . . .
H6D H 1.0313 0.5300 0.7103 0.063 Uiso 1 1 calc R U . . .
C1E C 0.7163(6) 0.4445(5) 0.8113(3) 0.0267(13) Uani 1 1 d . . . . .
C2E C 0.6286(7) 0.3801(5) 0.8422(4) 0.0342(15) Uani 1 1 d . . . . .
H2E H 0.6112 0.3068 0.8332 0.041 Uiso 1 1 calc R U . . .
C3E C 0.5657(7) 0.4184(5) 0.8855(4) 0.0373(16) Uani 1 1 d . . . . .
H3E H 0.5052 0.3719 0.9054 0.045 Uiso 1 1 calc R U . . .
C4E C 0.5915(7) 0.5256(5) 0.8998(4) 0.0351(15) Uani 1 1 d . . . . .
H4E H 0.5469 0.5523 0.9285 0.042 Uiso 1 1 calc R U . . .
C5E C 0.6818(7) 0.5932(5) 0.8722(4) 0.0372(16) Uani 1 1 d . . . . .
H5E H 0.7019 0.6671 0.8834 0.045 Uiso 1 1 calc R U . . .
C6E C 0.7430(7) 0.5534(5) 0.8283(4) 0.0318(15) Uani 1 1 d . . . . .
H6E H 0.8044 0.6005 0.8091 0.038 Uiso 1 1 calc R U . . .
C1F C 0.9748(6) 0.4283(5) 0.8206(3) 0.0246(13) Uani 1 1 d . . . . .
C2F C 1.0214(6) 0.4987(5) 0.8919(3) 0.0300(14) Uani 1 1 d . . . . .
H2F H 0.9652 0.5265 0.9081 0.036 Uiso 1 1 calc R U . . .
C3F C 1.1498(7) 0.5292(6) 0.9400(4) 0.0397(17) Uani 1 1 d . . . . .
H3F H 1.1805 0.5784 0.9881 0.048 Uiso 1 1 calc R U . . .
C4F C 1.2305(7) 0.4887(6) 0.9179(4) 0.0426(18) Uani 1 1 d . . . . .
H4F H 1.3167 0.5080 0.9511 0.051 Uiso 1 1 calc R U . . .
C5F C 1.1875(7) 0.4195(6) 0.8474(4) 0.0384(16) Uani 1 1 d . . . . .
H5F H 1.2446 0.3917 0.8321 0.046 Uiso 1 1 calc R U . . .
C6F C 1.0613(6) 0.3901(5) 0.7987(4) 0.0304(14) Uani 1 1 d . . . . .
H6F H 1.0334 0.3434 0.7500 0.036 Uiso 1 1 calc R U . . .
O1G O 0.4353(4) 0.2139(3) 0.6508(2) 0.0276(9) Uani 1 1 d . . . . .
C1G C 0.3703(9) 0.2524(6) 0.6949(5) 0.061(2) Uani 1 1 d D . . . .
H1G1 H 0.3972 0.2452 0.7456 0.073 Uiso 0.6 1 calc R U P A 1
H1G2 H 0.2719 0.2094 0.6727 0.073 Uiso 0.6 1 calc R U P A 1
H1G3 H 0.4094 0.2521 0.7463 0.073 Uiso 0.4 1 calc R U P B 2
H1G4 H 0.2757 0.1975 0.6775 0.073 Uiso 0.4 1 calc R U P B 2
C2G C 0.4077(14) 0.3699(9) 0.6995(8) 0.061(2) Uani 0.6 1 d D . P C 1
H2G1 H 0.3884 0.4032 0.7427 0.073 Uiso 0.6 1 calc R U P C 1
H2G2 H 0.5050 0.4087 0.7071 0.073 Uiso 0.6 1 calc R U P C 1
O2G O 0.3333(12) 0.3787(7) 0.6324(5) 0.072(3) Uani 0.6 1 d D . P C 1
C3G C 0.3882(19) 0.4912(9) 0.6302(10) 0.072(3) Uani 0.6 1 d D . P C 1
H3G1 H 0.3363 0.4959 0.5841 0.107 Uiso 0.6 1 calc R U P C 1
H3G2 H 0.3826 0.5362 0.6733 0.107 Uiso 0.6 1 calc R U P C 1
H3G3 H 0.4822 0.5162 0.6319 0.107 Uiso 0.6 1 calc R U P C 1
C4G C 0.367(2) 0.3610(13) 0.7019(14) 0.061(2) Uani 0.4 1 d D . P C 2
H4G1 H 0.4069 0.3941 0.7566 0.073 Uiso 0.4 1 calc R U P C 2
H4G2 H 0.4392 0.3973 0.6816 0.073 Uiso 0.4 1 calc R U P C 2
O3G O 0.2806(17) 0.4153(12) 0.6837(8) 0.072(3) Uani 0.4 1 d D . P C 2
C5G C 0.332(3) 0.4884(15) 0.6430(12) 0.072(3) Uani 0.4 1 d D . P C 2
H5G1 H 0.2735 0.5232 0.6316 0.107 Uiso 0.4 1 calc R U P C 2
H5G2 H 0.4226 0.5429 0.6730 0.107 Uiso 0.4 1 calc R U P C 2
H5G3 H 0.3349 0.4493 0.5964 0.107 Uiso 0.4 1 calc R U P C 2
O1W O 0.2709(8) 0.3582(7) 0.6882(5) 0.0425(17) Uani 0.6 1 d . . P D 3
H1W1 H 0.3013 0.3920 0.7350 0.064 Uiso 0.6 1 d R U P D 3
H2W1 H 0.2886 0.3517 0.6463 0.064 Uiso 0.6 1 d R U P D 3
O2W O 0.4444(13) 0.5205(11) 0.6190(8) 0.0425(17) Uani 0.4 1 d . . P E 3
H1W2 H 0.5018 0.5203 0.5966 0.064 Uiso 0.4 1 d R U P E 3
H2W2 H 0.5140 0.5583 0.6574 0.064 Uiso 0.4 1 d R U P E 3
O1H O 0.3695(4) -0.0080(3) 0.5953(2) 0.0214(8) Uani 1 1 d . . . . .
C1H C 0.2486(6) -0.0626(5) 0.6095(3) 0.0280(14) Uani 1 1 d . . . . .
H1H1 H 0.1929 -0.0239 0.6023 0.034 Uiso 1 1 calc R U . . .
H1H2 H 0.2680 -0.0653 0.6618 0.034 Uiso 1 1 calc R U . . .
C2H C 0.1738(6) -0.1746(5) 0.5574(3) 0.0276(13) Uani 1 1 d . . . . .
H2H1 H 0.2223 -0.2175 0.5696 0.033 Uiso 1 1 calc R U . . .
H2H2 H 0.0831 -0.2101 0.5619 0.033 Uiso 1 1 calc R U . . .
O2H O 0.1647(4) -0.1661(3) 0.4830(2) 0.0257(9) Uani 1 1 d . . . . .
C3H C 0.1009(7) -0.2685(5) 0.4291(4) 0.0378(16) Uani 1 1 d . . . . .
H3H1 H 0.0966 -0.2594 0.3792 0.057 Uiso 1 1 calc R U . . .
H3H2 H 0.1524 -0.3088 0.4402 0.057 Uiso 1 1 calc R U . . .
H3H3 H 0.0099 -0.3079 0.4309 0.057 Uiso 1 1 calc R U . . .
O1I O 0.2383(5) 0.1121(4) 0.5255(2) 0.0326(10) Uani 1 1 d . . . . .
H1I H 0.2972 0.1480 0.5686 0.039 Uiso 1 1 d R U . . .
C1I C 0.2196(8) 0.1854(6) 0.4873(4) 0.0386(16) Uani 1 1 d . . . . .
H1I1 H 0.1932 0.2332 0.5177 0.046 Uiso 1 1 calc R U . . .
H1I2 H 0.1468 0.1455 0.4392 0.046 Uiso 1 1 calc R U . . .
C2I C 0.3477(8) 0.2515(5) 0.4734(4) 0.0381(17) Uani 1 1 d . . . . .
H2I1 H 0.3324 0.2958 0.4410 0.046 Uiso 1 1 calc R U . . .
H2I2 H 0.4178 0.2998 0.5211 0.046 Uiso 1 1 calc R U . . .
O2I O 0.3881(5) 0.1773(3) 0.4377(2) 0.0308(10) Uani 1 1 d . . . . .
C3I C 0.5041(7) 0.2272(6) 0.4170(4) 0.0389(16) Uani 1 1 d . . . . .
H3I1 H 0.5266 0.1723 0.3929 0.058 Uiso 1 1 calc R U . . .
H3I2 H 0.4869 0.2670 0.3822 0.058 Uiso 1 1 calc R U . . .
H3I3 H 0.5792 0.2767 0.4616 0.058 Uiso 1 1 calc R U . . .
O1J O 0.6501(4) 0.0355(3) 0.6530(2) 0.0232(9) Uani 1 1 d . . . . .
C1J C 0.7400(7) 0.0182(5) 0.7076(3) 0.0296(15) Uani 1 1 d . . . . .
H1J1 H 0.7143 -0.0595 0.6975 0.036 Uiso 1 1 calc R U . . .
H1J2 H 0.7350 0.0446 0.7577 0.036 Uiso 1 1 calc R U . . .
C2J C 0.8789(7) 0.0757(5) 0.7059(4) 0.0369(16) Uani 1 1 d . . . . .
H2J1 H 0.9106 0.1542 0.7242 0.044 Uiso 1 1 calc R U . . .
H2J2 H 0.9399 0.0556 0.7385 0.044 Uiso 1 1 calc R U . . .
O2J O 0.8782(4) 0.0464(4) 0.6303(2) 0.0312(10) Uani 1 1 d . . . . .
C3J C 1.0120(7) 0.0889(8) 0.6234(5) 0.055(2) Uani 1 1 d . . . . .
H3J1 H 1.0566 0.1671 0.6446 0.083 Uiso 1 1 calc R U . . .
H3J2 H 1.0059 0.0707 0.5706 0.083 Uiso 1 1 calc R U . . .
H3J3 H 1.0640 0.0577 0.6504 0.083 Uiso 1 1 calc R U . . .
C1K C 0.9262(10) 0.8331(7) 0.7646(5) 0.058(2) Uani 1 1 d . . . . .
C2K C 0.9574(11) 0.9122(8) 0.8265(5) 0.064(3) Uani 1 1 d . . . . .
H2K H 1.0489 0.9634 0.8479 0.076 Uiso 1 1 calc R U . . .
C3K C 0.8737(9) 0.9248(7) 0.8598(5) 0.054(2) Uani 1 1 d . . . . .
H3K H 0.9051 0.9829 0.9034 0.065 Uiso 1 1 calc R U . . .
C4K C 0.7409(10) 0.8540(7) 0.8317(5) 0.055(2) Uani 1 1 d . . . . .
H4K H 0.6784 0.8626 0.8547 0.066 Uiso 1 1 calc R U . . .
C5K C 0.6992(9) 0.7690(7) 0.7684(5) 0.053(2) Uani 1 1 d . . . . .
H5K H 0.6075 0.7180 0.7481 0.064 Uiso 1 1 calc R U . . .
C6K C 0.7912(9) 0.7591(6) 0.7355(5) 0.050(2) Uani 1 1 d . . . . .
H6K H 0.7624 0.7011 0.6922 0.060 Uiso 1 1 calc R U . . .
C7K C 1.0185(12) 0.8229(10) 0.7249(7) 0.087(3) Uani 1 1 d . . . . .
H7K1 H 1.0199 0.8623 0.6875 0.131 Uiso 1 1 calc R U . . .
H7K2 H 0.9887 0.7470 0.7000 0.131 Uiso 1 1 calc R U . . .
H7K3 H 1.1089 0.8525 0.7604 0.131 Uiso 1 1 calc R U . . .

loop_
_atom_site_aniso_label
_atom_site_aniso_U_11
_atom_site_aniso_U_22
_atom_site_aniso_U_33
_atom_site_aniso_U_23
_atom_site_aniso_U_13
_atom_site_aniso_U_12
Hf1 0.02255(15) 0.01377(13) 0.01172(12) -0.00058(9) 0.00141(9) 0.00607(10)
Ca1 0.0188(6) 0.0206(6) 0.0133(5) 0.0008(4) 0.0011(5) 0.0089(5)
O3 0.017(2) 0.0130(18) 0.0171(18) 0.0011(15) 0.0029(16) 0.0038(16)
O1 0.030(2) 0.019(2) 0.020(2) 0.0015(16) 0.0068(18) 0.0079(18)
Si1 0.0230(8) 0.0167(7) 0.0142(7) 0.0013(6) 0.0035(6) 0.0072(7)
C1A 0.023(3) 0.015(3) 0.027(3) 0.003(2) 0.007(3) 0.007(2)
C2A 0.053(4) 0.037(4) 0.027(3) 0.018(3) 0.021(3) 0.030(3)
C3A 0.069(5) 0.034(4) 0.043(4) 0.013(3) 0.033(4) 0.031(4)
C4A 0.041(4) 0.027(4) 0.065(5) 0.000(3) 0.026(4) 0.015(3)
C5A 0.024(4) 0.038(4) 0.079(6) -0.014(4) -0.009(4) 0.016(3)
C6A 0.036(4) 0.031(4) 0.040(4) -0.013(3) -0.007(3) 0.017(3)
C1B 0.026(3) 0.022(3) 0.022(3) 0.003(2) 0.000(3) 0.009(3)
C2B 0.048(4) 0.028(3) 0.029(3) 0.008(3) 0.009(3) 0.009(3)
C3B 0.052(5) 0.034(4) 0.039(4) 0.020(3) 0.003(4) 0.002(4)
C4B 0.049(5) 0.019(3) 0.073(6) 0.009(4) -0.003(4) 0.002(3)
C5B 0.058(6) 0.027(4) 0.094(7) -0.008(4) 0.028(5) 0.010(4)
C6B 0.060(5) 0.019(3) 0.068(5) 0.002(3) 0.036(5) 0.005(3)
C1C 0.026(3) 0.023(3) 0.016(3) -0.001(2) 0.004(2) 0.014(3)
C2C 0.030(4) 0.022(3) 0.029(3) 0.005(3) 0.002(3) 0.012(3)
C3C 0.027(4) 0.026(3) 0.039(4) 0.006(3) 0.005(3) 0.010(3)
C4C 0.028(4) 0.051(4) 0.027(3) 0.003(3) -0.001(3) 0.015(3)
C5C 0.037(4) 0.071(5) 0.031(4) 0.026(4) 0.007(3) 0.025(4)
C6C 0.033(4) 0.045(4) 0.026(3) 0.015(3) 0.007(3) 0.016(3)
O2 0.027(2) 0.0157(19) 0.0149(18) 0.0020(15) 0.0012(17) 0.0069(17)
Si2 0.0233(9) 0.0139(7) 0.0173(7) -0.0005(6) -0.0020(7) 0.0063(6)
C1D 0.036(4) 0.013(3) 0.021(3) 0.001(2) 0.001(3) 0.007(3)
C2D 0.050(4) 0.030(3) 0.025(3) 0.004(3) 0.004(3) 0.017(3)
C3D 0.060(5) 0.029(4) 0.024(3) 0.006(3) -0.012(3) 0.011(4)
C4D 0.083(7) 0.032(4) 0.035(4) 0.018(3) 0.001(4) 0.003(4)
C5D 0.070(7) 0.058(6) 0.067(6) 0.040(5) 0.018(5) 0.000(5)
C6D 0.052(5) 0.042(4) 0.045(4) 0.026(4) 0.004(4) 0.003(4)
C1E 0.025(3) 0.019(3) 0.027(3) 0.000(2) 0.002(3) 0.008(3)
C2E 0.039(4) 0.021(3) 0.044(4) 0.006(3) 0.015(3) 0.015(3)
C3E 0.038(4) 0.030(4) 0.043(4) 0.008(3) 0.019(3) 0.013(3)
C4E 0.040(4) 0.026(3) 0.036(4) -0.002(3) 0.009(3) 0.018(3)
C5E 0.049(4) 0.020(3) 0.033(4) -0.004(3) 0.003(3) 0.016(3)
C6E 0.038(4) 0.016(3) 0.034(3) 0.003(3) 0.006(3) 0.009(3)
C1F 0.026(3) 0.019(3) 0.020(3) 0.002(2) -0.002(3) 0.007(3)
C2F 0.025(3) 0.025(3) 0.028(3) 0.001(3) 0.002(3) 0.005(3)
C3F 0.033(4) 0.040(4) 0.025(3) 0.002(3) -0.002(3) 0.004(3)
C4F 0.030(4) 0.052(4) 0.030(4) 0.015(3) -0.005(3) 0.009(3)
C5F 0.027(4) 0.045(4) 0.049(4) 0.017(3) 0.011(3) 0.020(3)
C6F 0.032(4) 0.027(3) 0.026(3) 0.005(3) 0.002(3) 0.013(3)
O1G 0.033(2) 0.031(2) 0.022(2) 0.0035(18) 0.0070(19) 0.020(2)
C1G 0.057(5) 0.068(4) 0.062(4) 0.011(4) 0.015(4) 0.037(4)
C2G 0.057(5) 0.068(4) 0.062(4) 0.011(4) 0.015(4) 0.037(4)
O2G 0.125(8) 0.049(4) 0.039(4) -0.012(3) -0.017(4) 0.070(5)
C3G 0.125(8) 0.049(4) 0.039(4) -0.012(3) -0.017(4) 0.070(5)
C4G 0.057(5) 0.068(4) 0.062(4) 0.011(4) 0.015(4) 0.037(4)
O3G 0.125(8) 0.049(4) 0.039(4) -0.012(3) -0.017(4) 0.070(5)
C5G 0.125(8) 0.049(4) 0.039(4) -0.012(3) -0.017(4) 0.070(5)
O1W 0.033(4) 0.033(4) 0.042(4) 0.001(3) -0.001(3) 0.006(3)
O2W 0.033(4) 0.033(4) 0.042(4) 0.001(3) -0.001(3) 0.006(3)
O1H 0.022(2) 0.020(2) 0.0161(18) 0.0031(16) 0.0074(17) 0.0027(17)
C1H 0.024(3) 0.025(3) 0.023(3) -0.002(2) 0.010(3) 0.001(3)
C2H 0.029(3) 0.024(3) 0.020(3) 0.003(2) 0.007(3) 0.005(3)
O2H 0.027(2) 0.021(2) 0.0171(19) 0.0005(16) 0.0024(18) 0.0037(18)
C3H 0.041(4) 0.025(3) 0.026(3) -0.004(3) 0.002(3) 0.002(3)
O1I 0.034(3) 0.035(2) 0.028(2) 0.003(2) 0.005(2) 0.020(2)
C1I 0.048(4) 0.036(4) 0.036(4) 0.004(3) 0.007(3) 0.029(4)
C2I 0.062(5) 0.033(4) 0.031(3) 0.009(3) 0.014(3) 0.033(4)
O2I 0.040(3) 0.023(2) 0.028(2) 0.0008(18) 0.005(2) 0.018(2)
C3I 0.048(4) 0.034(4) 0.036(4) 0.009(3) 0.015(3) 0.019(3)
O1J 0.030(2) 0.020(2) 0.0151(19) 0.0008(16) -0.0002(17) 0.0123(18)
C1J 0.054(4) 0.029(3) 0.018(3) 0.007(2) 0.009(3) 0.031(3)
C2J 0.049(4) 0.034(4) 0.023(3) 0.002(3) -0.004(3) 0.024(3)
O2J 0.023(2) 0.041(3) 0.023(2) 0.007(2) 0.0008(19) 0.013(2)
C3J 0.026(4) 0.085(6) 0.076(6) 0.047(5) 0.027(4) 0.030(4)
C1K 0.068(6) 0.059(5) 0.060(5) 0.034(5) 0.021(5) 0.034(5)
C2K 0.088(7) 0.066(6) 0.034(4) 0.009(4) -0.005(5) 0.047(6)
C3K 0.068(6) 0.048(5) 0.036(4) 0.016(4) 0.003(4) 0.020(5)
C4K 0.084(7) 0.057(5) 0.046(5) 0.029(4) 0.025(5) 0.045(5)
C5K 0.064(6) 0.051(5) 0.047(5) 0.025(4) 0.014(4) 0.024(4)
C6K 0.067(6) 0.040(4) 0.043(4) 0.015(4) 0.011(4) 0.025(4)
C7K 0.092(8) 0.113(9) 0.085(8) 0.023(7) 0.038(7) 0.071(8)

loop_
_atom_type_symbol
_atom_type_description
_atom_type_scat_dispersion_real
_atom_type_scat_dispersion_imag
_atom_type_scat_source
C C 0.0033 0.0016 'International Tables Vol C Tables 4.2.6.8 and 6.1.1.4'
H H 0.0000 0.0000 'International Tables Vol C Tables 4.2.6.8 and 6.1.1.4'
O O 0.0106 0.0060 'International Tables Vol C Tables 4.2.6.8 and 6.1.1.4'
Si Si 0.0817 0.0704 'International Tables Vol C Tables 4.2.6.8 and 6.1.1.4'
Ca Ca 0.2262 0.3064 'International Tables Vol C Tables 4.2.6.8 and 6.1.1.4'
Hf Hf -0.5830 6.1852 'International Tables Vol C Tables 4.2.6.8 and 6.1.1.4'

loop_
_geom_angle_atom_site_label_1
_geom_angle_atom_site_label_2
_geom_angle_atom_site_label_3
_geom_angle
_geom_angle_site_symmetry_1
_geom_angle_site_symmetry_3
O1 Hf1 O2 95.37(16) . .
O1 Hf1 O3 165.75(14) . .
O1 Hf1 O1G 95.88(16) . .
O1 Hf1 O1H 91.96(16) . .
O1 Hf1 O1J 93.44(16) . .
O2 Hf1 O3 96.87(15) . .
O2 Hf1 O1G 91.14(16) . .
O2 Hf1 O1H 172.42(14) . .
O2 Hf1 O1J 92.44(16) . .
O1G Hf1 O3 91.16(15) . .
O1G Hf1 O1H 86.20(17) . .
O1H Hf1 O3 76.11(14) . .
O1J Hf1 O3 78.79(14) . .
O1J Hf1 O1G 169.66(15) . .
O1J Hf1 O1H 89.03(16) . .
O3 Ca1 O3 79.88(13) . 2_656
O3 Ca1 O2H 128.64(14) . .
O3 Ca1 O2H 80.30(14) 2_656 .
O3 Ca1 O1I 92.74(14) . .
O3 Ca1 O2I 75.14(14) . .
O3 Ca1 O2I 127.08(14) 2_656 .
O3 Ca1 O2J 154.51(15) . 2_656
O3 Ca1 O2J 116.43(14) 2_656 2_656
O1H Ca1 O3 66.04(13) . .
O1H Ca1 O3 87.67(13) . 2_656
O1H Ca1 O2H 66.25(13) . .
O1H Ca1 O1I 75.05(14) . .
O1H Ca1 O2I 121.45(14) . .
O1H Ca1 O2J 130.32(15) . 2_656
O2H Ca1 O2I 149.50(15) . .
O1I Ca1 O3 162.71(14) . 2_656
O1I Ca1 O2H 92.56(15) . .
O1I Ca1 O2I 64.61(15) . .
O1I Ca1 O2J 76.29(15) . 2_656
O1J Ca1 O3 67.44(13) 2_656 2_656
O1J Ca1 O3 105.79(14) 2_656 .
O1J Ca1 O1H 155.03(14) 2_656 .
O1J Ca1 O2H 109.27(14) 2_656 .
O1J Ca1 O1I 129.83(15) 2_656 .
O1J Ca1 O2I 75.64(14) 2_656 .
O1J Ca1 O2J 67.07(15) 2_656 2_656
O2J Ca1 O2H 75.50(15) 2_656 .
O2J Ca1 O2I 79.37(15) 2_656 .
Hf1 O3 Ca1 105.46(15) . .
Hf1 O3 Ca1 103.41(14) . 2_656
Hf1 O1H Ca1 108.08(16) . .
Hf1 O1J Ca1 110.16(16) . 2_656
Ca1 O3 Ca1 100.12(13) . 2_656
Hf1 O3 H3 109.5 . .
Ca1 O3 H3 124.6 . .
Ca1 O3 H3 111.6 2_656 .
Si1 O1 Hf1 170.2(3) . .
O1 Si1 C1B 111.2(2) . .
O1 Si1 C1C 111.5(3) . .
C1B Si1 C1C 107.9(3) . .
O1 Si1 C1A 110.6(2) . .
C1B Si1 C1A 107.6(3) . .
C1C Si1 C1A 107.9(3) . .
C6A C1A C2A 116.1(6) . .
C6A C1A Si1 120.9(5) . .
C2A C1A Si1 123.0(5) . .
C3A C2A C1A 122.6(7) . .
C3A C2A H2A 118.7 . .
C1A C2A H2A 118.7 . .
C4A C3A C2A 119.5(7) . .
C4A C3A H3A 120.2 . .
C2A C3A H3A 120.2 . .
C3A C4A C5A 120.4(7) . .
C3A C4A H4A 119.8 . .
C5A C4A H4A 119.8 . .
C4A C5A C6A 119.6(7) . .
C4A C5A H5A 120.2 . .
C6A C5A H5A 120.2 . .
C1A C6A C5A 121.7(7) . .
C1A C6A H6A 119.1 . .
C5A C6A H6A 119.1 . .
C2B C1B C6B 117.3(6) . .
C2B C1B Si1 121.7(5) . .
C6B C1B Si1 120.9(5) . .
C1B C2B C3B 121.9(7) . .
C1B C2B H2B 119.1 . .
C3B C2B H2B 119.1 . .
C4B C3B C2B 120.5(7) . .
C4B C3B H3B 119.8 . .
C2B C3B H3B 119.8 . .
C3B C4B C5B 118.9(7) . .
C3B C4B H4B 120.5 . .
C5B C4B H4B 120.5 . .
C4B C5B C6B 120.3(8) . .
C4B C5B H5B 119.9 . .
C6B C5B H5B 119.9 . .
C1B C6B C5B 120.9(8) . .
C1B C6B H6B 119.6 . .
C5B C6B H6B 119.6 . .
C6C C1C C2C 117.7(6) . .
C6C C1C Si1 120.6(5) . .
C2C C1C Si1 121.6(4) . .
C3C C2C C1C 121.3(6) . .
C3C C2C H2C 119.3 . .
C1C C2C H2C 119.3 . .
C2C C3C C4C 120.5(6) . .
C2C C3C H3C 119.7 . .
C4C C3C H3C 119.7 . .
C5C C4C C3C 118.8(6) . .
C5C C4C H4C 120.6 . .
C3C C4C H4C 120.6 . .
C4C C5C C6C 121.3(7) . .
C4C C5C H5C 119.4 . .
C6C C5C H5C 119.4 . .
C1C C6C C5C 120.4(7) . .
C1C C6C H6C 119.8 . .
C5C C6C H6C 119.8 . .
Si2 O2 Hf1 154.2(3) . .
O2 Si2 C1E 111.4(3) . .
O2 Si2 C1F 112.7(2) . .
C1E Si2 C1F 106.4(3) . .
O2 Si2 C1D 108.6(2) . .
C1E Si2 C1D 109.0(3) . .
C1F Si2 C1D 108.6(3) . .
C2D C1D C6D 117.1(6) . .
C2D C1D Si2 120.0(5) . .
C6D C1D Si2 122.8(5) . .
C1D C2D C3D 122.5(7) . .
C1D C2D H2D 118.8 . .
C3D C2D H2D 118.8 . .
C4D C3D C2D 120.2(7) . .
C4D C3D H3D 119.9 . .
C2D C3D H3D 119.9 . .
C3D C4D C5D 118.6(7) . .
C3D C4D H4D 120.7 . .
C5D C4D H4D 120.7 . .
C4D C5D C6D 120.4(9) . .
C4D C5D H5D 119.8 . .
C6D C5D H5D 119.8 . .
C1D C6D C5D 121.2(8) . .
C1D C6D H6D 119.4 . .
C5D C6D H6D 119.4 . .
C2E C1E C6E 117.0(6) . .
C2E C1E Si2 121.7(4) . .
C6E C1E Si2 121.2(5) . .
C3E C2E C1E 122.3(6) . .
C3E C2E H2E 118.9 . .
C1E C2E H2E 118.9 . .
C2E C3E C4E 119.4(7) . .
C2E C3E H3E 120.3 . .
C4E C3E H3E 120.3 . .
C5E C4E C3E 119.9(6) . .
C5E C4E H4E 120.0 . .
C3E C4E H4E 120.0 . .
C4E C5E C6E 119.9(6) . .
C4E C5E H5E 120.0 . .
C6E C5E H5E 120.0 . .
C5E C6E C1E 121.3(6) . .
C5E C6E H6E 119.3 . .
C1E C6E H6E 119.3 . .
C2F C1F C6F 117.5(6) . .
C2F C1F Si2 121.0(5) . .
C6F C1F Si2 121.4(4) . .
C1F C2F C3F 121.2(6) . .
C1F C2F H2F 119.4 . .
C3F C2F H2F 119.4 . .
C4F C3F C2F 120.1(6) . .
C4F C3F H3F 120.0 . .
C2F C3F H3F 120.0 . .
C3F C4F C5F 120.1(7) . .
C3F C4F H4F 120.0 . .
C5F C4F H4F 120.0 . .
C4F C5F C6F 120.3(7) . .
C4F C5F H5F 119.8 . .
C6F C5F H5F 119.8 . .
C5F C6F C1F 120.8(6) . .
C5F C6F H6F 119.6 . .
C1F C6F H6F 119.6 . .
C1G O1G Hf1 135.1(4) . .
O1G C1G C2G 109.9(9) . .
O1G C1G C4G 124.4(12) . .
O1G C1G H1G1 109.7 . .
C2G C1G H1G1 109.7 . .
O1G C1G H1G2 109.7 . .
C2G C1G H1G2 109.7 . .
H1G1 C1G H1G2 108.2 . .
O1G C1G H1G3 106.2 . .
C4G C1G H1G3 106.2 . .
O1G C1G H1G4 106.2 . .
C4G C1G H1G4 106.2 . .
H1G3 C1G H1G4 106.4 . .
O2G C2G C1G 110.4(9) . .
O2G C2G H2G1 109.6 . .
C1G C2G H2G1 109.6 . .
O2G C2G H2G2 109.6 . .
C1G C2G H2G2 109.6 . .
H2G1 C2G H2G2 108.1 . .
C2G O2G C3G 110.4(10) . .
O2G C3G H3G1 109.5 . .
O2G C3G H3G2 109.5 . .
H3G1 C3G H3G2 109.5 . .
O2G C3G H3G3 109.5 . .
H3G1 C3G H3G3 109.5 . .
H3G2 C3G H3G3 109.5 . .
O3G C4G C1G 145.2(18) . .
O3G C4G H4G1 100.6 . .
C1G C4G H4G1 100.6 . .
O3G C4G H4G2 100.6 . .
C1G C4G H4G2 100.6 . .
H4G1 C4G H4G2 104.3 . .
C5G O3G C4G 110.9(12) . .
O3G C5G H5G1 109.5 . .
O3G C5G H5G2 109.5 . .
H5G1 C5G H5G2 109.5 . .
O3G C5G H5G3 109.5 . .
H5G1 C5G H5G3 109.5 . .
H5G2 C5G H5G3 109.5 . .
H1W1 O1W H2W1 145.8 . .
H1W2 O2W H2W2 84.0 . .
C1H O1H Hf1 131.0(3) . .
C1H O1H Ca1 112.1(3) . .
O1H C1H C2H 109.7(5) . .
O1H C1H H1H1 109.7 . .
C2H C1H H1H1 109.7 . .
O1H C1H H1H2 109.7 . .
C2H C1H H1H2 109.7 . .
H1H1 C1H H1H2 108.2 . .
O2H C2H C1H 107.2(5) . .
O2H C2H H2H1 110.3 . .
C1H C2H H2H1 110.3 . .
O2H C2H H2H2 110.3 . .
C1H C2H H2H2 110.3 . .
H2H1 C2H H2H2 108.5 . .
C3H O2H C2H 111.9(5) . .
C3H O2H Ca1 124.9(4) . .
C2H O2H Ca1 117.6(3) . .
O2H C3H H3H1 109.5 . .
O2H C3H H3H2 109.5 . .
H3H1 C3H H3H2 109.5 . .
O2H C3H H3H3 109.5 . .
H3H1 C3H H3H3 109.5 . .
H3H2 C3H H3H3 109.5 . .
C1I O1I Ca1 115.6(4) . .
C1I O1I H1I 108.6 . .
Ca1 O1I H1I 103.4 . .
O1I C1I C2I 109.9(5) . .
O1I C1I H1I1 109.7 . .
C2I C1I H1I1 109.7 . .
O1I C1I H1I2 109.7 . .
C2I C1I H1I2 109.7 . .
H1I1 C1I H1I2 108.2 . .
O2I C2I C1I 106.5(5) . .
O2I C2I H2I1 110.4 . .
C1I C2I H2I1 110.4 . .
O2I C2I H2I2 110.4 . .
C1I C2I H2I2 110.4 . .
H2I1 C2I H2I2 108.6 . .
C3I O2I C2I 113.4(5) . .
C3I O2I Ca1 120.9(4) . .
C2I O2I Ca1 119.2(4) . .
O2I C3I H3I1 109.5 . .
O2I C3I H3I2 109.5 . .
H3I1 C3I H3I2 109.5 . .
O2I C3I H3I3 109.5 . .
H3I1 C3I H3I3 109.5 . .
H3I2 C3I H3I3 109.5 . .
C1J O1J Hf1 131.8(3) . .
C1J O1J Ca1 115.2(3) . 2_656
O1J C1J C2J 109.8(5) . .
O1J C1J H1J1 109.7 . .
C2J C1J H1J1 109.7 . .
O1J C1J H1J2 109.7 . .
C2J C1J H1J2 109.7 . .
H1J1 C1J H1J2 108.2 . .
O2J C2J C1J 108.0(5) . .
O2J C2J H2J1 110.1 . .
C1J C2J H2J1 110.1 . .
O2J C2J H2J2 110.1 . .
C1J C2J H2J2 110.1 . .
H2J1 C2J H2J2 108.4 . .
C2J O2J C3J 112.6(6) . .
C2J O2J Ca1 116.5(4) . 2_656
C3J O2J Ca1 126.0(4) . 2_656
O2J C3J H3J1 109.5 . .
O2J C3J H3J2 109.5 . .
H3J1 C3J H3J2 109.5 . .
O2J C3J H3J3 109.5 . .
H3J1 C3J H3J3 109.5 . .
H3J2 C3J H3J3 109.5 . .
C2K C1K C6K 115.1(9) . .
C2K C1K C7K 126.0(10) . .
C6K C1K C7K 118.8(9) . .
C3K C2K C1K 126.1(11) . .
C3K C2K H2K 116.9 . .
C1K C2K H2K 116.9 . .
C2K C3K C4K 119.6(9) . .
C2K C3K H3K 120.2 . .
C4K C3K H3K 120.2 . .
C3K C4K C5K 118.5(9) . .
C3K C4K H4K 120.8 . .
C5K C4K H4K 120.8 . .
C6K C5K C4K 119.7(9) . .
C6K C5K H5K 120.2 . .
C4K C5K H5K 120.2 . .
C5K C6K C1K 120.9(8) . .
C5K C6K H6K 119.5 . .
C1K C6K H6K 119.5 . .
C1K C7K H7K1 109.5 . .
C1K C7K H7K2 109.5 . .
H7K1 C7K H7K2 109.5 . .
C1K C7K H7K3 109.5 . .
H7K1 C7K H7K3 109.5 . .
H7K2 C7K H7K3 109.5 . .

loop_
_geom_bond_atom_site_label_1
_geom_bond_atom_site_label_2
_geom_bond_distance
_geom_bond_site_symmetry_2
Hf1 O1 1.994(4) .
Hf1 O2 2.041(4) .
Hf1 O3 2.162(4) .
Hf1 O1G 2.088(4) .
Hf1 O1H 2.097(4) .
Hf1 O1J 2.067(4) .
Ca1 O3 2.417(4) .
Ca1 O3 2.468(4) 2_656
Ca1 O1H 2.402(4) .
Ca1 O1I 2.464(4) .
Ca1 O1J 2.366(4) 2_656
Ca1 O2H 2.492(4) .
Ca1 O2I 2.542(4) .
Ca1 O2J 2.479(4) 2_656
O3 H3 0.8400 .
O1 Si1 1.607(4) .
Si1 C1B 1.870(6) .
Si1 C1C 1.878(6) .
Si1 C1A 1.881(6) .
C1A C6A 1.390(9) .
C1A C2A 1.391(8) .
C2A C3A 1.390(9) .
C2A H2A 0.9500 .
C3A C4A 1.357(11) .
C3A H3A 0.9500 .
C4A C5A 1.376(12) .
C4A H4A 0.9500 .
C5A C6A 1.398(10) .
C5A H5A 0.9500 .
C6A H6A 0.9500 .
C1B C2B 1.378(9) .
C1B C6B 1.382(9) .
C2B C3B 1.392(10) .
C2B H2B 0.9500 .
C3B C4B 1.354(12) .
C3B H3B 0.9500 .
C4B C5B 1.390(13) .
C4B H4B 0.9500 .
C5B C6B 1.396(10) .
C5B H5B 0.9500 .
C6B H6B 0.9500 .
C1C C6C 1.388(8) .
C1C C2C 1.398(9) .
C2C C3C 1.377(9) .
C2C H2C 0.9500 .
C3C C4C 1.382(10) .
C3C H3C 0.9500 .
C4C C5C 1.372(10) .
C4C H4C 0.9500 .
C5C C6C 1.391(10) .
C5C H5C 0.9500 .
C6C H6C 0.9500 .
O2 Si2 1.607(4) .
Si2 C1E 1.880(6) .
Si2 C1F 1.881(6) .
Si2 C1D 1.889(6) .
C1D C2D 1.374(9) .
C1D C6D 1.376(10) .
C2D C3D 1.385(10) .
C2D H2D 0.9500 .
C3D C4D 1.368(12) .
C3D H3D 0.9500 .
C4D C5D 1.380(13) .
C4D H4D 0.9500 .
C5D C6D 1.399(11) .
C5D H5D 0.9500 .
C6D H6D 0.9500 .
C1E C2E 1.384(9) .
C1E C6E 1.408(8) .
C2E C3E 1.379(9) .
C2E H2E 0.9500 .
C3E C4E 1.388(9) .
C3E H3E 0.9500 .
C4E C5E 1.378(10) .
C4E H4E 0.9500 .
C5E C6E 1.381(9) .
C5E H5E 0.9500 .
C6E H6E 0.9500 .
C1F C2F 1.392(8) .
C1F C6F 1.397(9) .
C2F C3F 1.400(9) .
C2F H2F 0.9500 .
C3F C4F 1.359(11) .
C3F H3F 0.9500 .
C4F C5F 1.379(10) .
C4F H4F 0.9500 .
C5F C6F 1.389(9) .
C5F H5F 0.9500 .
C6F H6F 0.9500 .
O1G C1G 1.409(9) .
C1G C2G 1.524(9) .
C1G C4G 1.533(9) .
C1G H1G1 0.9900 .
C1G H1G2 0.9900 .
C1G H1G3 0.9900 .
C1G H1G4 0.9900 .
C2G O2G 1.432(9) .
C2G H2G1 0.9900 .
C2G H2G2 0.9900 .
O2G C3G 1.477(9) .
C3G H3G1 0.9800 .
C3G H3G2 0.9800 .
C3G H3G3 0.9800 .
C4G O3G 1.483(9) .
C4G H4G1 0.9900 .
C4G H4G2 0.9900 .
O3G C5G 1.423(10) .
C5G H5G1 0.9800 .
C5G H5G2 0.9800 .
C5G H5G3 0.9800 .
O1W H1W1 0.8601 .
O1W H2W1 0.8680 .
O2W H1W2 0.8579 .
O2W H2W2 0.8588 .
O1H C1H 1.407(7) .
C1H C2H 1.502(8) .
C1H H1H1 0.9900 .
C1H H1H2 0.9900 .
C2H O2H 1.438(7) .
C2H H2H1 0.9900 .
C2H H2H2 0.9900 .
O2H C3H 1.422(7) .
C3H H3H1 0.9800 .
C3H H3H2 0.9800 .
C3H H3H3 0.9800 .
O1I C1I 1.421(8) .
O1I H1I 0.8601 .
C1I C2I 1.507(10) .
C1I H1I1 0.9900 .
C1I H1I2 0.9900 .
C2I O2I 1.428(7) .
C2I H2I1 0.9900 .
C2I H2I2 0.9900 .
O2I C3I 1.416(8) .
C3I H3I1 0.9800 .
C3I H3I2 0.9800 .
C3I H3I3 0.9800 .
O1J C1J 1.420(7) .
O1J Ca1 2.366(4) 2_656
C1J C2J 1.483(10) .
C1J H1J1 0.9900 .
C1J H1J2 0.9900 .
C2J O2J 1.435(8) .
C2J H2J1 0.9900 .
C2J H2J2 0.9900 .
O2J C3J 1.451(8) .
O2J Ca1 2.479(4) 2_656
C3J H3J1 0.9800 .
C3J H3J2 0.9800 .
C3J H3J3 0.9800 .
C1K C2K 1.353(12) .
C1K C6K 1.394(12) .
C1K C7K 1.461(13) .
C2K C3K 1.306(13) .
C2K H2K 0.9500 .
C3K C4K 1.365(13) .
C3K H3K 0.9500 .
C4K C5K 1.391(12) .
C4K H4K 0.9500 .
C5K C6K 1.375(12) .
C5K H5K 0.9500 .
C6K H6K 0.9500 .
C7K H7K1 0.9800 .
C7K H7K2 0.9800 .
C7K H7K3 0.9800 .

loop_
_geom_hbond_atom_site_label_D
_geom_hbond_atom_site_label_H
_geom_hbond_atom_site_label_A
_geom_hbond_distance_DH
_geom_hbond_distance_HA
_geom_hbond_distance_DA
_geom_hbond_angle_DHA
O1I H1I O1G 0.86 1.76 2.611(6) 170.4
C1I H1I1 O2G 0.99 2.44 3.147(11) 127.8

loop_
_geom_torsion_atom_site_label_1
_geom_torsion_atom_site_label_2
_geom_torsion_atom_site_label_3
_geom_torsion_atom_site_label_4
_geom_torsion
_geom_torsion_site_symmetry_1
_geom_torsion_site_symmetry_4
O1 Si1 C1A C6A 39.5(6) . .
C1B Si1 C1A C6A -82.1(6) . .
C1C Si1 C1A C6A 161.7(5) . .
O1 Si1 C1A C2A -142.1(5) . .
C1B Si1 C1A C2A 96.3(5) . .
C1C Si1 C1A C2A -19.9(6) . .
C6A C1A C2A C3A 0.4(10) . .
Si1 C1A C2A C3A -178.1(5) . .
C1A C2A C3A C4A -1.1(11) . .
C2A C3A C4A C5A 1.2(11) . .
C3A C4A C5A C6A -0.6(12) . .
C2A C1A C6A C5A 0.1(10) . .
Si1 C1A C6A C5A 178.7(6) . .
C4A C5A C6A C1A 0.0(12) . .
O1 Si1 C1B C2B -152.8(5) . .
C1C Si1 C1B C2B 84.6(6) . .
C1A Si1 C1B C2B -31.6(6) . .
O1 Si1 C1B C6B 27.2(7) . .
C1C Si1 C1B C6B -95.4(6) . .
C1A Si1 C1B C6B 148.4(6) . .
C6B C1B C2B C3B 5.3(11) . .
Si1 C1B C2B C3B -174.7(6) . .
C1B C2B C3B C4B -2.5(12) . .
C2B C3B C4B C5B -2.5(13) . .
C3B C4B C5B C6B 4.5(14) . .
C2B C1B C6B C5B -3.2(12) . .
Si1 C1B C6B C5B 176.8(7) . .
C4B C5B C6B C1B -1.6(14) . .
O1 Si1 C1C C6C -157.3(5) . .
C1B Si1 C1C C6C -35.0(6) . .
C1A Si1 C1C C6C 81.1(5) . .
O1 Si1 C1C C2C 24.2(5) . .
C1B Si1 C1C C2C 146.6(5) . .
C1A Si1 C1C C2C -97.4(5) . .
C6C C1C C2C C3C -1.6(9) . .
Si1 C1C C2C C3C 176.9(5) . .
C1C C2C C3C C4C 0.6(10) . .
C2C C3C C4C C5C 0.4(11) . .
C3C C4C C5C C6C -0.4(11) . .
C2C C1C C6C C5C 1.5(10) . .
Si1 C1C C6C C5C -177.0(5) . .
C4C C5C C6C C1C -0.6(11) . .
Hf1 O2 Si2 C1E 36.6(6) . .
Hf1 O2 Si2 C1F 156.2(5) . .
Hf1 O2 Si2 C1D -83.4(6) . .
O2 Si2 C1D C2D 59.9(5) . .
C1E Si2 C1D C2D -61.6(6) . .
C1F Si2 C1D C2D -177.2(5) . .
O2 Si2 C1D C6D -116.8(6) . .
C1E Si2 C1D C6D 121.7(6) . .
C1F Si2 C1D C6D 6.1(7) . .
C6D C1D C2D C3D 0.0(10) . .
Si2 C1D C2D C3D -176.9(5) . .
C1D C2D C3D C4D 0.9(11) . .
C2D C3D C4D C5D -0.9(13) . .
C3D C4D C5D C6D -0.1(15) . .
C2D C1D C6D C5D -1.0(12) . .
Si2 C1D C6D C5D 175.8(7) . .
C4D C5D C6D C1D 1.1(15) . .
O2 Si2 C1E C2E 27.5(6) . .
C1F Si2 C1E C2E -95.7(6) . .
C1D Si2 C1E C2E 147.3(5) . .
O2 Si2 C1E C6E -156.7(5) . .
C1F Si2 C1E C6E 80.1(6) . .
C1D Si2 C1E C6E -36.9(6) . .
C6E C1E C2E C3E 2.3(10) . .
Si2 C1E C2E C3E 178.2(6) . .
C1E C2E C3E C4E -0.8(11) . .
C2E C3E C4E C5E -1.5(11) . .
C3E C4E C5E C6E 2.2(11) . .
C4E C5E C6E C1E -0.7(10) . .
C2E C1E C6E C5E -1.5(10) . .
Si2 C1E C6E C5E -177.5(5) . .
O2 Si2 C1F C2F -133.2(5) . .
C1E Si2 C1F C2F -10.8(6) . .
C1D Si2 C1F C2F 106.4(5) . .
O2 Si2 C1F C6F 50.0(6) . .
C1E Si2 C1F C6F 172.3(5) . .
C1D Si2 C1F C6F -70.4(5) . .
C6F C1F C2F C3F -0.5(9) . .
Si2 C1F C2F C3F -177.5(5) . .
C1F C2F C3F C4F -1.1(10) . .
C2F C3F C4F C5F 1.6(11) . .
C3F C4F C5F C6F -0.5(11) . .
C4F C5F C6F C1F -1.2(10) . .
C2F C1F C6F C5F 1.7(9) . .
Si2 C1F C6F C5F 178.6(5) . .
Hf1 O1G C1G C2G 131.9(7) . .
Hf1 O1G C1G C4G 141.9(12) . .
O1G C1G C2G O2G 78.2(13) . .
C1G C2G O2G C3G -168.5(12) . .
O1G C1G C4G O3G 111(3) . .
C1G C4G O3G C5G -123(3) . .
Hf1 O1H C1H C2H -158.8(4) . .
Ca1 O1H C1H C2H 58.4(6) . .
O1H C1H C2H O2H -51.7(7) . .
C1H C2H O2H C3H 177.1(5) . .
C1H C2H O2H Ca1 22.3(6) . .
Ca1 O1I C1I C2I -51.8(6) . .
O1I C1I C2I O2I 52.4(7) . .
C1I C2I O2I C3I 176.7(5) . .
C1I C2I O2I Ca1 -31.4(6) . .
Hf1 O1J C1J C2J -107.1(5) . .
Ca1 O1J C1J C2J 51.4(5) 2_656 .
O1J C1J C2J O2J -51.5(6) . .
C1J C2J O2J C3J -173.6(5) . .
C1J C2J O2J Ca1 29.7(6) . 2_656
C6K C1K C2K C3K -0.6(13) . .
C7K C1K C2K C3K 176.0(9) . .
C1K C2K C3K C4K -0.2(14) . .
C2K C3K C4K C5K 1.0(12) . .
C3K C4K C5K C6K -0.9(11) . .
C4K C5K C6K C1K 0.1(12) . .
C2K C1K C6K C5K 0.6(11) . .
C7K C1K C6K C5K -176.3(8) . .
